data_2101287
loop_
_publ_author_name
'Fkyerat, A.'
'Guelzim, A.'
'Baert, E.'
'Paulus, W.'
'Heger, G.'
'Zyss, J.'
'P\'erigaud, A.'

_publ_section_title
;
 Electron density study by X-ray and neutron diffraction of an NLO
 compound: <i>N</i>-(4-nitrophenyl)-<small>L</small>-prolinol.
 Description of quadratic hyperpolarizability
;
_journal_issue 2
_journal_name_full 'Acta Crystallographica Section B'
_journal_page_first 197
_journal_page_last 209
_journal_paper_doi 10.1107/S0108768194007391
_journal_volume 51
_journal_year 1995
_chemical_formula_sum 'C11 H14 N2 O3'
_chemical_formula_weight 222.2
_space_group_crystal_system monoclinic
_space_group_IT_number 4
_space_group_name_Hall 'P 2yb'
_space_group_name_H-M_alt 'P 1 21 1'
_cell_angle_alpha 90
_cell_angle_beta 106.14(4)
_cell_angle_gamma 90
_cell_formula_units_Z 2
_cell_length_a 5.152(4)
_cell_length_b 14.790(3)
_cell_length_c 7.134(2)
_cell_volume 522.18
_diffrn_radiation_type Mo
_diffrn_radiation_wavelength 0.71073
_exptl_absorpt_coefficient_mu 0.084
_exptl_crystal_density_diffrn 1.41
_exptl_crystal_F_000 236
_cod_data_source_file pa0296.cif
_cod_database_code 2101287

loop_
_space_group_symop_id
_space_group_symop_operation_xyz
1 x,y,z
2 -x,y+1/2,-z

loop_
_atom_site_label
_atom_site_fract_x
_atom_site_fract_y
_atom_site_fract_z
C(1) .5193(2) .0455 .4395(2)
C(2) .5356(3) .13930(10) .4559(2)
C(3) .6657(3) .18760(10) .3442(2)
C(4) .7801(2) .14350(10) .2098(2)
C(5) .7636(3) .04790(10) .1975(2)
C(6) .6347(3) -.00010(10) .3108(2)
C(7) .8742(2) .28950(10) .0656(2)
C(8) .9028(3) .30120(10) -.1410(2)
C(9) 1.0975(3) .22550(10) -.1578(2)
C(10) 1.0093(3) .14680(10) -.0518(2)
C(11) 1.0927(3) .34070(10) .2166(2)
N(1) .3842(2) -.00370(10) .5572(2)
N(2) .8996(2) .19100(10) .0943(2)
O(1) .3489(2) -.08590(10) .53150(10)
O(2) .3041(2) .03800(10) .6811(2)
O(3) 1.07010(10) .43510(10) .18160(10)

loop_
_geom_angle_atom_site_label_1
_geom_angle_atom_site_label_2
_geom_angle_atom_site_label_3
_geom_angle
C(2) C(1) C(6) 121.10(10)
C(11) C(7) N(2) 112.10(10)
C(2) C(1) N(1) 119.0(3)
C(7) C(8) C(9) 103.30(10)
C(6) C(1) N(1) 119.90(10)
C(8) C(9) C(10) 103.30(10)
C(1) C(2) C(3) 119.70(10)
C(9) C(10) N(2) 103.70(10)
C(2) C(3) C(4) 120.80(10)
C(7) C(11) O(3) 111.30(10)
C(3) C(4) C(5) 118.20(10)
C(1) N(1) O(1) 119.50(10)
C(3) C(4) N(2) 121.10(10)
C(1) N(1) O(2) 118.20(10)
C(5) C(4) N(2) 120.60(10)
O(1) N(1) O(2) 122.3(2)
C(4) C(5) C(6) 120.60(10)
C(4) N(2) C(7) 124.10(10)
C(1) C(6) C(5) 119.60(10)
C(4) N(2) C(10) 121.90(10)
C(8) C(7) C(11) 111.70(10)
C(7) N(2) C(10) 112.30(10)
C(8) C(7) N(2) 102.50(10)
